data_7034923
loop_
_publ_author_name
'Fontanet, M\`onica'
'Rodr\'iguez, Montserrat'
'Fontrodona, Xavier'
'Romero, Isabel'
'Vi\~nas, Clara'
'Teixidor, Francesc'

_publ_section_title
;
 Intramolecular hydrogen bonding stabilizes the nuclearity of complexes. A
 comparative study based on the H-carborane and Me-carborane framework.
;
_journal_issue 22
_journal_name_full 'Dalton transactions (Cambridge, England : 2003)'
_journal_page_first 10399
_journal_page_last 10409
_journal_paper_doi 10.1039/c5dt00305a
_journal_volume 44
_journal_year 2015
_chemical_formula_moiety 'C22 H54 B40 Cu2 N2 O8'
_chemical_formula_sum 'C22 H54 B40 Cu2 N2 O8'
_chemical_formula_weight 1034.15
_chemical_name_systematic
;
 ?
;
_space_group_crystal_system monoclinic
_space_group_IT_number 14
_space_group_name_Hall '-P 2ybc'
_space_group_name_H-M_alt 'P 1 21/c 1'
_symmetry_space_group_name_Hall '-P 2ybc'
_symmetry_space_group_name_H-M 'P 1 21/c 1'
_atom_sites_solution_hydrogens geom
_audit_creation_method SHELXL-2013
_audit_update_record
;
2014-11-14 deposited with the CCDC.
2015-04-23 downloaded from the CCDC.
;
_cell_angle_alpha 90
_cell_angle_beta 117.380(6)
_cell_angle_gamma 90
_cell_formula_units_Z 2
_cell_length_a 10.4393(18)
_cell_length_b 13.510(2)
_cell_length_c 22.149(3)
_cell_measurement_reflns_used 4353
_cell_measurement_temperature 298(2)
_cell_measurement_theta_max 18.48
_cell_measurement_theta_min 2.20
_cell_volume 2773.8(7)
_computing_cell_refinement 'Bruker SMART'
_computing_data_collection 'Bruker SMART'
_computing_data_reduction 'Bruker SAINT'
_computing_molecular_graphics 'Bruker SHELXTL'
_computing_publication_material 'Bruker SHELXTL'
_computing_structure_refinement 'SHELXL-2013 (Sheldrick, 2013)'
_computing_structure_solution 'SHELXL-2013 (Sheldrick, 2013)'
_diffrn_ambient_temperature 298(2)
_diffrn_measured_fraction_theta_full 0.999
_diffrn_measured_fraction_theta_max 0.990
_diffrn_measurement_device_type 'CCD area detector'
_diffrn_measurement_method 'phi and omega scans'
_diffrn_radiation_monochromator graphite
_diffrn_radiation_source 'fine-focus sealed tube'
_diffrn_radiation_type MoK\a
_diffrn_radiation_wavelength 0.71073
_diffrn_reflns_av_R_equivalents 0.0664
_diffrn_reflns_av_unetI/netI 0.0629
_diffrn_reflns_laue_measured_fraction_full 0.999
_diffrn_reflns_laue_measured_fraction_max 0.990
_diffrn_reflns_limit_h_max 13
_diffrn_reflns_limit_h_min -13
_diffrn_reflns_limit_k_max 18
_diffrn_reflns_limit_k_min -18
_diffrn_reflns_limit_l_max 29
_diffrn_reflns_limit_l_min -29
_diffrn_reflns_number 42908
_diffrn_reflns_point_group_measured_fraction_full 0.999
_diffrn_reflns_point_group_measured_fraction_max 0.990
_diffrn_reflns_theta_full 25.242
_diffrn_reflns_theta_max 28.339
_diffrn_reflns_theta_min 1.829
_exptl_absorpt_coefficient_mu 0.808
_exptl_absorpt_correction_T_max 1.0
_exptl_absorpt_correction_T_min 0.841743
_exptl_absorpt_correction_type empirical
_exptl_absorpt_process_details 'SADABS v2.10 BRUKER 2001'
_exptl_crystal_colour green
_exptl_crystal_density_diffrn 1.238
_exptl_crystal_description block
_exptl_crystal_F_000 1044
_exptl_crystal_size_max 0.3
_exptl_crystal_size_mid 0.2
_exptl_crystal_size_min 0.2
_refine_diff_density_max 1.333
_refine_diff_density_min -1.291
_refine_diff_density_rms 0.105
_refine_ls_extinction_method none
_refine_ls_goodness_of_fit_ref 1.047
_refine_ls_hydrogen_treatment constr
_refine_ls_matrix_type full
_refine_ls_number_parameters 310
_refine_ls_number_reflns 6841
_refine_ls_number_restraints 0
_refine_ls_restrained_S_all 1.047
_refine_ls_R_factor_all 0.1492
_refine_ls_R_factor_gt 0.0920
_refine_ls_shift/su_max 0.000
_refine_ls_shift/su_mean 0.000
_refine_ls_structure_factor_coef Fsqd
_refine_ls_weighting_details 'w=1/[\s^2^(Fo^2^)+(0.1929P)^2^+1.0847P] where P=(Fo^2^+2Fc^2^)/3'
_refine_ls_weighting_scheme calc
_refine_ls_wR_factor_gt 0.2735
_refine_ls_wR_factor_ref 0.3179
_reflns_Friedel_coverage 0.000
_reflns_number_gt 3788
_reflns_number_total 6841
_reflns_threshold_expression 'I > 2\s(I)'
_cod_data_source_file c5dt00305a2.cif
_cod_data_source_block mfcl334verds
_cod_depositor_comments 'Adding full bibliography for 7034918--7034924.cif.'
_cod_database_code 7034923
_shelx_space_group_comment
;
The symmetry employed for this shelxl refinement is uniquely defined
by the following loop, which should always be used as a source of
symmetry information in preference to the above space-group names.
They are only intended as comments.
;
_shelxl_version_number 2013-3

loop_
_space_group_symop_operation_xyz
'x, y, z'
'-x, y+1/2, -z+1/2'
'-x, -y, -z'
'x, -y-1/2, z-1/2'

loop_
_atom_site_label
_atom_site_type_symbol
_atom_site_fract_x
_atom_site_fract_y
_atom_site_fract_z
_atom_site_U_iso_or_equiv
_atom_site_adp_type
_atom_site_occupancy
_atom_site_site_symmetry_order
_atom_site_calc_flag
_atom_site_refinement_flags_posn
_atom_site_refinement_flags_adp
Cu1 Cu 0.04831(6) 0.44157(4) -0.03558(3) 0.0569(3) Uani 1 1 d . .
O1 O 0.2228(4) 0.4369(3) 0.0523(2) 0.0752(11) Uani 1 1 d . .
C1 C 0.2362(5) 0.4783(4) 0.1042(3) 0.0615(12) Uani 1 1 d . .
B1 B 0.3717(12) 0.4603(15) 0.2410(5) 0.155(7) Uani 1 1 d . .
H1 H 0.2717 0.4640 0.2460 0.233 Uiso 1 1 calc R U
O2 O 0.1439(4) 0.5320(3) 0.1101(2) 0.0855(12) Uani 1 1 d . .
O3 O -0.0342(5) 0.3357(3) -0.0029(3) 0.0907(14) Uani 1 1 d . .
O4 O 0.1147(5) 0.5679(3) -0.0555(2) 0.0767(11) Uani 1 1 d . .
C2 C 0.3780(6) 0.4651(4) 0.1681(3) 0.0631(13) Uani 1 1 d . .
C3 C 0.4402(12) 0.5575(8) 0.2196(6) 0.170(7) Uani 1 1 d . .
H3A H 0.3825 0.6286 0.2089 0.254 Uiso 1 1 calc R U
B2 B 0.4115(13) 0.3581(11) 0.2069(7) 0.166(5) Uani 1 1 d . .
H2 H 0.3385 0.2939 0.1894 0.249 Uiso 1 1 calc R U
B3 B 0.5072(10) 0.3948(9) 0.1692(5) 0.123(4) Uani 1 1 d . .
H3 H 0.4977 0.3518 0.1251 0.184 Uiso 1 1 calc R U
B4 B 0.5244(10) 0.5277(9) 0.1736(6) 0.128(4) Uani 1 1 d . .
H4 H 0.5265 0.5743 0.1333 0.192 Uiso 1 1 calc R U
C4 C 0.0959(6) 0.6484(4) -0.0331(3) 0.0659(14) Uani 1 1 d . .
B5 B 0.5306(14) 0.5135(15) 0.3021(6) 0.178(8) Uani 1 1 d . .
H5 H 0.5351 0.5514 0.3470 0.266 Uiso 1 1 calc R U
C5 C 0.1501(8) 0.7396(6) -0.0541(4) 0.0997(16) Uani 1 1 d . .
B6 B 0.5204(12) 0.3889(11) 0.2929(7) 0.166(5) Uani 1 1 d . .
H6 H 0.5212 0.3402 0.3329 0.249 Uiso 1 1 calc R U
C6 C 0.0335(8) 0.8330(6) -0.0923(4) 0.0997(16) Uani 1 1 d . .
H6A H -0.0809 0.8293 -0.1040 0.150 Uiso 1 1 calc R U
C7 C 0.2425(5) 0.3476(5) -0.0914(4) 0.175(5) Uani 1 1 d G .
H7A H 0.3089 0.3957 -0.0656 0.210 Uiso 1 1 calc R U
C8 C 0.2766(8) 0.2805(7) -0.1294(5) 0.216(8) Uani 1 1 d G .
H8A H 0.3658 0.2838 -0.1291 0.260 Uiso 1 1 calc R U
C9 C 0.1773(11) 0.2086(6) -0.1678(4) 0.242(9) Uani 1 1 d G .
H9A H 0.2001 0.1638 -0.1933 0.290 Uiso 1 1 calc R U
C10 C 0.0439(9) 0.2037(4) -0.1682(4) 0.174(5) Uani 1 1 d G .
H10A H -0.0225 0.1555 -0.1940 0.208 Uiso 1 1 calc R U
C11 C 0.0098(5) 0.2707(4) -0.1302(3) 0.158(5) Uani 1 1 d G .
H11A H -0.0794 0.2674 -0.1305 0.190 Uiso 1 1 calc R U
N1 N 0.1091(4) 0.3426(3) -0.0918(2) 0.0613(11) Uani 1 1 d G .
B7 B 0.6051(10) 0.3527(8) 0.2465(6) 0.130(4) Uani 1 1 d . .
H7 H 0.6644 0.2827 0.2546 0.195 Uiso 1 1 calc R U
B8 B 0.6684(10) 0.4547(12) 0.2282(6) 0.143(5) Uani 1 1 d . .
H8 H 0.7690 0.4530 0.2237 0.214 Uiso 1 1 calc R U
B9 B 0.6235(16) 0.5544(7) 0.2587(8) 0.171(8) Uani 1 1 d . .
H9 H 0.6919 0.6210 0.2744 0.256 Uiso 1 1 calc R U
B10 B 0.6728(9) 0.4502(6) 0.3069(4) 0.090(2) Uani 1 1 d . .
H10 H 0.7724 0.4458 0.3554 0.134 Uiso 1 1 calc R U
B11 B 0.1633(13) 0.8412(6) -0.0159(6) 0.118(4) Uani 1 1 d . .
H11 H 0.1359 0.8449 0.0264 0.178 Uiso 1 1 calc R U
B12 B 0.3138(11) 0.7744(10) -0.0059(7) 0.157(7) Uani 1 1 d . .
H12 H 0.3897 0.7346 0.0400 0.236 Uiso 1 1 calc R U
B13 B 0.2635(14) 0.7345(7) -0.0844(8) 0.129(4) Uani 1 1 d . .
H13 H 0.3083 0.6643 -0.0915 0.194 Uiso 1 1 calc R U
B14 B 0.0894(15) 0.7669(10) -0.1369(5) 0.149(6) Uani 1 1 d . .
H14 H 0.0152 0.7188 -0.1783 0.223 Uiso 1 1 calc R U
B15 B 0.1313(17) 0.9389(7) -0.0674(11) 0.144(6) Uani 1 1 d . .
H15 H 0.0832 1.0089 -0.0623 0.216 Uiso 1 1 calc R U
B16 B 0.301(2) 0.9097(10) -0.0121(6) 0.177(8) Uani 1 1 d . .
H16 H 0.3652 0.9589 0.0308 0.266 Uiso 1 1 calc R U
B17 B 0.3704(11) 0.8366(9) -0.0600(9) 0.163(7) Uani 1 1 d . .
H17 H 0.4837 0.8356 -0.0502 0.245 Uiso 1 1 calc R U
B18 B 0.2216(19) 0.8323(9) -0.1430(6) 0.151(6) Uani 1 1 d . .
H18 H 0.2318 0.8288 -0.1902 0.226 Uiso 1 1 calc R U
B19 B 0.0901(13) 0.8961(11) -0.1410(8) 0.144(6) Uani 1 1 d . .
H19 H 0.0156 0.9390 -0.1856 0.216 Uiso 1 1 calc R U
B20 B 0.2665(10) 0.9375(6) -0.0934(6) 0.097(3) Uani 1 1 d . .
H20 H 0.3164 1.0024 -0.1040 0.146 Uiso 1 1 calc R U

loop_
_atom_site_aniso_label
_atom_site_aniso_U_11
_atom_site_aniso_U_22
_atom_site_aniso_U_33
_atom_site_aniso_U_23
_atom_site_aniso_U_13
_atom_site_aniso_U_12
Cu1 0.0548(4) 0.0567(4) 0.0624(5) -0.0062(3) 0.0298(3) -0.0011(2)
O1 0.063(2) 0.081(3) 0.071(3) -0.0043(19) 0.0211(19) 0.0129(17)
C1 0.054(3) 0.055(3) 0.070(3) -0.006(2) 0.023(3) -0.005(2)
B1 0.083(7) 0.30(2) 0.077(6) 0.024(9) 0.036(5) 0.068(9)
O2 0.059(2) 0.108(3) 0.078(3) -0.020(2) 0.021(2) 0.018(2)
O3 0.116(4) 0.071(3) 0.122(4) -0.016(2) 0.086(3) -0.023(2)
O4 0.088(3) 0.073(3) 0.087(3) -0.001(2) 0.055(2) -0.0061(19)
C2 0.061(3) 0.049(2) 0.077(3) -0.001(2) 0.029(3) 0.005(2)
C3 0.122(8) 0.152(9) 0.135(9) -0.080(7) -0.027(7) 0.066(7)
B2 0.098(5) 0.168(8) 0.158(8) 0.090(7) -0.006(5) -0.030(5)
B3 0.078(5) 0.145(9) 0.107(7) -0.045(7) 0.010(5) 0.042(6)
B4 0.074(5) 0.160(9) 0.107(7) 0.039(7) 0.005(5) -0.047(6)
C4 0.064(3) 0.071(3) 0.061(3) 0.002(3) 0.027(3) -0.016(3)
B5 0.118(9) 0.289(19) 0.079(6) -0.043(9) 0.005(6) 0.104(11)
C5 0.077(3) 0.099(4) 0.116(4) 0.027(3) 0.039(3) -0.008(2)
B6 0.098(5) 0.168(8) 0.158(8) 0.090(7) -0.006(5) -0.030(5)
C6 0.077(3) 0.099(4) 0.116(4) 0.027(3) 0.039(3) -0.008(2)
C7 0.153(9) 0.197(11) 0.232(13) -0.102(10) 0.139(10) -0.043(8)
C8 0.167(12) 0.238(15) 0.268(17) -0.134(14) 0.121(12) 0.010(10)
C9 0.28(2) 0.32(2) 0.121(10) -0.044(12) 0.082(13) 0.012(18)
C10 0.276(17) 0.123(8) 0.150(9) -0.032(7) 0.123(11) 0.021(9)
C11 0.118(7) 0.132(7) 0.231(12) -0.108(8) 0.086(8) -0.037(6)
N1 0.052(2) 0.066(2) 0.072(3) -0.013(2) 0.033(2) -0.0008(18)
B7 0.072(5) 0.108(7) 0.151(10) -0.007(7) 0.000(6) 0.025(5)
B8 0.054(5) 0.248(17) 0.106(8) 0.001(8) 0.019(5) -0.019(6)
B9 0.139(11) 0.078(6) 0.159(12) -0.007(6) -0.048(10) -0.029(6)
B10 0.077(5) 0.099(6) 0.074(5) 0.002(4) 0.018(4) 0.009(4)
B11 0.186(11) 0.076(5) 0.157(9) -0.026(5) 0.133(9) -0.043(6)
B12 0.096(7) 0.158(10) 0.138(9) 0.083(8) -0.014(6) -0.060(7)
B13 0.162(10) 0.072(5) 0.226(14) 0.019(7) 0.152(11) -0.007(5)
B14 0.174(11) 0.154(10) 0.071(5) 0.019(6) 0.014(6) -0.086(9)
B15 0.158(12) 0.084(6) 0.25(2) 0.030(8) 0.150(14) 0.011(6)
B16 0.276(19) 0.141(10) 0.091(7) -0.031(7) 0.064(9) -0.144(13)
B17 0.087(6) 0.128(8) 0.293(19) 0.086(11) 0.102(9) -0.003(6)
B18 0.261(18) 0.112(8) 0.117(8) -0.024(7) 0.119(11) -0.080(10)
B19 0.099(7) 0.143(10) 0.151(11) 0.079(9) 0.024(7) -0.018(7)
B20 0.096(6) 0.077(5) 0.122(7) 0.012(4) 0.054(5) -0.020(4)

loop_
_atom_type_symbol
_atom_type_description
_atom_type_scat_dispersion_real
_atom_type_scat_dispersion_imag
_atom_type_scat_source
C C 0.0033 0.0016 'International Tables Vol C Tables 4.2.6.8 and 6.1.1.4'
H H 0.0000 0.0000 'International Tables Vol C Tables 4.2.6.8 and 6.1.1.4'
B B 0.0013 0.0007 'International Tables Vol C Tables 4.2.6.8 and 6.1.1.4'
Cu Cu 0.3201 1.2651 'International Tables Vol C Tables 4.2.6.8 and 6.1.1.4'
N N 0.0061 0.0033 'International Tables Vol C Tables 4.2.6.8 and 6.1.1.4'
O O 0.0106 0.0060 'International Tables Vol C Tables 4.2.6.8 and 6.1.1.4'

loop_
_geom_angle_atom_site_label_1
_geom_angle_atom_site_label_2
_geom_angle_atom_site_label_3
_geom_angle
_geom_angle_site_symmetry_1
_geom_angle_site_symmetry_3
O2 Cu1 O1 165.07(17) 3_565 .
O2 Cu1 O4 89.0(2) 3_565 .
O1 Cu1 O4 89.30(18) . .
O2 Cu1 O3 89.4(2) 3_565 .
O1 Cu1 O3 88.6(2) . .
O4 Cu1 O3 166.04(18) . .
O2 Cu1 N1 95.07(16) 3_565 .
O1 Cu1 N1 99.82(16) . .
O4 Cu1 N1 100.66(16) . .
O3 Cu1 N1 93.29(17) . .
O2 Cu1 Cu1 82.71(12) 3_565 3_565
O1 Cu1 Cu1 82.36(13) . 3_565
O4 Cu1 Cu1 83.64(13) . 3_565
O3 Cu1 Cu1 82.40(13) . 3_565
N1 Cu1 Cu1 175.16(11) . 3_565
C1 O1 Cu1 124.7(4) . .
O1 C1 O2 126.6(5) . .
O1 C1 C2 117.7(5) . .
O2 C1 C2 115.8(5) . .
C2 B1 C3 58.2(6) . .
C2 B1 B2 58.2(6) . .
C3 B1 B2 106.6(8) . .
C2 B1 B6 104.1(9) . .
C3 B1 B6 104.8(8) . .
B2 B1 B6 61.3(9) . .
C2 B1 B5 107.0(10) . .
C3 B1 B5 61.1(10) . .
B2 B1 B5 109.7(8) . .
B6 B1 B5 58.2(8) . .
C2 B1 H1 124.3 . .
C3 B1 H1 123.0 . .
B2 B1 H1 120.9 . .
B6 B1 H1 124.0 . .
B5 B1 H1 120.8 . .
C1 O2 Cu1 123.7(4) . 3_565
C4 O3 Cu1 123.3(4) 3_565 .
C4 O4 Cu1 122.1(4) . .
C1 C2 C3 118.2(5) . .
C1 C2 B2 118.4(5) . .
C3 C2 B2 113.2(8) . .
C1 C2 B3 121.6(5) . .
C3 C2 B3 112.1(6) . .
B2 C2 B3 60.4(8) . .
C1 C2 B1 117.3(5) . .
C3 C2 B1 61.5(7) . .
B2 C2 B1 63.0(8) . .
B3 C2 B1 111.5(7) . .
C1 C2 B4 117.8(5) . .
C3 C2 B4 60.5(7) . .
B2 C2 B4 115.7(7) . .
B3 C2 B4 65.2(7) . .
B1 C2 B4 112.9(8) . .
C2 C3 B1 60.3(6) . .
C2 C3 B4 62.4(5) . .
B1 C3 B4 113.5(7) . .
C2 C3 B9 109.6(8) . .
B1 C3 B9 111.5(9) . .
B4 C3 B9 61.4(9) . .
C2 C3 B5 109.1(10) . .
B1 C3 B5 61.6(11) . .
B4 C3 B5 112.1(7) . .
B9 C3 B5 61.0(8) . .
C2 C3 H3A 121.4 . .
B1 C3 H3A 119.0 . .
B4 C3 H3A 118.0 . .
B9 C3 H3A 120.5 . .
B5 C3 H3A 120.3 . .
C2 B2 B3 60.0(5) . .
C2 B2 B1 58.9(7) . .
B3 B2 B1 107.9(9) . .
C2 B2 B6 103.6(10) . .
B3 B2 B6 103.7(8) . .
B1 B2 B6 60.0(9) . .
C2 B2 B7 102.3(7) . .
B3 B2 B7 56.7(8) . .
B1 B2 B7 105.3(9) . .
B6 B2 B7 57.3(7) . .
C2 B2 H2 124.4 . .
B3 B2 H2 122.8 . .
B1 B2 H2 121.4 . .
B6 B2 H2 124.4 . .
B7 B2 H2 125.5 . .
B7 B3 C2 109.1(8) . .
B7 B3 B2 66.2(8) . .
C2 B3 B2 59.6(6) . .
B7 B3 B8 57.7(6) . .
C2 B3 B8 103.9(7) . .
B2 B3 B8 110.7(9) . .
B7 B3 B4 106.8(7) . .
C2 B3 B4 59.0(5) . .
B2 B3 B4 109.9(9) . .
B8 B3 B4 58.0(6) . .
B7 B3 H3 120.2 . .
C2 B3 H3 123.7 . .
B2 B3 H3 117.6 . .
B8 B3 H3 124.1 . .
B4 B3 H3 122.6 . .
C3 B4 C2 57.1(5) . .
C3 B4 B9 60.1(9) . .
C2 B4 B9 104.5(9) . .
C3 B4 B8 103.9(8) . .
C2 B4 B8 103.2(7) . .
B9 B4 B8 57.7(7) . .
C3 B4 B3 101.9(8) . .
C2 B4 B3 55.8(5) . .
B9 B4 B3 105.3(7) . .
B8 B4 B3 60.4(7) . .
C3 B4 H4 124.6 . .
C2 B4 H4 125.4 . .
B9 B4 H4 122.8 . .
B8 B4 H4 123.7 . .
B3 B4 H4 124.4 . .
O4 C4 O3 128.5(5) . 3_565
O4 C4 C5 116.0(6) . .
O3 C4 C5 115.4(6) 3_565 .
B10 B5 B6 60.3(7) . .
B10 B5 C3 106.2(9) . .
B6 B5 C3 103.9(8) . .
B10 B5 B9 59.6(7) . .
B6 B5 B9 105.6(9) . .
C3 B5 B9 58.6(9) . .
B10 B5 B1 109.8(10) . .
B6 B5 B1 60.8(9) . .
C3 B5 B1 57.3(7) . .
B9 B5 B1 106.0(8) . .
B10 B5 H5 120.8 . .
B6 B5 H5 123.1 . .
C3 B5 H5 124.8 . .
B9 B5 H5 123.3 . .
B1 B5 H5 121.6 . .
C4 C5 B11 119.5(7) . .
C4 C5 B13 122.9(7) . .
B11 C5 B13 111.1(6) . .
C4 C5 B12 117.7(6) . .
B11 C5 B12 65.7(8) . .
B13 C5 B12 62.0(8) . .
C4 C5 B14 120.4(6) . .
B11 C5 B14 106.8(7) . .
B13 C5 B14 62.3(8) . .
B12 C5 B14 114.3(8) . .
C4 C5 C6 118.5(6) . .
B11 C5 C6 59.0(6) . .
B13 C5 C6 108.9(6) . .
B12 C5 C6 114.5(7) . .
B14 C5 C6 57.8(7) . .
B10 B6 B5 59.3(6) . .
B10 B6 B7 63.0(7) . .
B5 B6 B7 109.6(9) . .
B10 B6 B1 109.2(9) . .
B5 B6 B1 61.0(9) . .
B7 B6 B1 108.3(9) . .
B10 B6 B2 113.5(11) . .
B5 B6 B2 109.8(8) . .
B7 B6 B2 62.4(9) . .
B1 B6 B2 58.7(7) . .
B10 B6 H6 119.2 . .
B5 B6 H6 121.4 . .
B7 B6 H6 120.0 . .
B1 B6 H6 122.5 . .
B2 B6 H6 119.4 . .
B11 C6 B14 108.1(7) . .
B11 C6 B19 105.3(6) . .
B14 C6 B19 63.8(8) . .
B11 C6 C5 57.4(5) . .
B14 C6 C5 61.0(5) . .
B19 C6 C5 108.4(7) . .
B11 C6 B15 60.8(8) . .
B14 C6 B15 109.3(7) . .
B19 C6 B15 56.2(7) . .
C5 C6 B15 106.3(7) . .
B11 C6 H6A 123.2 . .
B14 C6 H6A 119.0 . .
B19 C6 H6A 122.4 . .
C5 C6 H6A 122.6 . .
B15 C6 H6A 122.8 . .
C8 C7 N1 120.0 . .
C8 C7 H7A 120.0 . .
N1 C7 H7A 120.0 . .
C7 C8 C9 120.0 . .
C7 C8 H8A 120.0 . .
C9 C8 H8A 120.0 . .
C10 C9 C8 120.0 . .
C10 C9 H9A 120.0 . .
C8 C9 H9A 120.0 . .
C11 C10 C9 120.0 . .
C11 C10 H10A 120.0 . .
C9 C10 H10A 120.0 . .
C10 C11 N1 120.0 . .
C10 C11 H11A 120.0 . .
N1 C11 H11A 120.0 . .
C11 N1 C7 120.0 . .
C11 N1 Cu1 117.5(3) . .
C7 N1 Cu1 122.5(3) . .
B3 B7 B8 65.4(8) . .
B3 B7 B6 106.5(7) . .
B8 B7 B6 106.6(9) . .
B3 B7 B10 111.8(8) . .
B8 B7 B10 60.2(6) . .
B6 B7 B10 58.1(6) . .
B3 B7 B2 57.1(6) . .
B8 B7 B2 109.4(7) . .
B6 B7 B2 60.3(8) . .
B10 B7 B2 107.9(9) . .
B3 B7 H7 120.0 . .
B8 B7 H7 119.8 . .
B6 B7 H7 123.9 . .
B10 B7 H7 121.1 . .
B2 B7 H7 122.4 . .
B7 B8 B9 110.8(11) . .
B7 B8 B10 63.3(7) . .
B9 B8 B10 60.1(8) . .
B7 B8 B4 109.1(7) . .
B9 B8 B4 60.6(8) . .
B10 B8 B4 109.7(9) . .
B7 B8 B3 56.9(7) . .
B9 B8 B3 108.6(8) . .
B10 B8 B3 107.7(8) . .
B4 B8 B3 61.6(6) . .
B7 B8 H8 120.6 . .
B9 B8 H8 120.7 . .
B10 B8 H8 120.5 . .
B4 B8 H8 120.3 . .
B3 B8 H8 122.9 . .
B8 B9 B10 61.6(7) . .
B8 B9 C3 105.9(7) . .
B10 B9 C3 106.6(11) . .
B8 B9 B4 61.7(9) . .
B10 B9 B4 111.7(8) . .
C3 B9 B4 58.5(7) . .
B8 B9 B5 107.4(9) . .
B10 B9 B5 58.2(8) . .
C3 B9 B5 60.4(10) . .
B4 B9 B5 109.4(8) . .
B8 B9 H9 121.7 . .
B10 B9 H9 120.9 . .
C3 B9 H9 123.8 . .
B4 B9 H9 119.6 . .
B5 B9 H9 122.0 . .
B5 B10 B6 60.4(9) . .
B5 B10 B9 62.1(9) . .
B6 B10 B9 107.6(8) . .
B5 B10 B8 107.9(7) . .
B6 B10 B8 104.3(8) . .
B9 B10 B8 58.3(9) . .
B5 B10 B7 107.3(8) . .
B6 B10 B7 58.9(8) . .
B9 B10 B7 103.9(8) . .
B8 B10 B7 56.5(7) . .
B5 B10 H10 120.1 . .
B6 B10 H10 122.7 . .
B9 B10 H10 122.4 . .
B8 B10 H10 124.3 . .
B7 B10 H10 124.5 . .
C5 B11 C6 63.6(5) . .
C5 B11 B15 112.2(9) . .
C6 B11 B15 62.1(8) . .
C5 B11 B16 111.5(9) . .
C6 B11 B16 112.1(7) . .
B15 B11 B16 59.8(8) . .
C5 B11 B12 58.0(6) . .
C6 B11 B12 111.9(8) . .
B15 B11 B12 112.5(7) . .
B16 B11 B12 65.0(9) . .
C5 B11 H11 120.2 . .
C6 B11 H11 118.4 . .
B15 B11 H11 119.7 . .
B16 B11 H11 118.9 . .
B12 B11 H11 119.3 . .
C5 B12 B13 58.8(6) . .
C5 B12 B11 56.3(6) . .
B13 B12 B11 101.7(7) . .
C5 B12 B17 105.7(8) . .
B13 B12 B17 59.2(8) . .
B11 B12 B17 103.4(7) . .
C5 B12 B16 102.8(9) . .
B13 B12 B16 105.6(7) . .
B11 B12 B16 56.0(8) . .
B17 B12 B16 60.8(7) . .
C5 B12 H12 124.3 . .
B13 B12 H12 123.7 . .
B11 B12 H12 126.7 . .
B17 B12 H12 122.3 . .
B16 B12 H12 123.7 . .
C5 B13 B12 59.2(6) . .
C5 B13 B17 109.5(9) . .
B12 B13 B17 63.7(8) . .
C5 B13 B14 61.0(6) . .
B12 B13 B14 110.9(9) . .
B17 B13 B14 110.3(8) . .
C5 B13 B18 107.1(9) . .
B12 B13 B18 112.3(7) . .
B17 B13 B18 61.9(7) . .
B14 B13 B18 58.5(8) . .
C5 B13 H13 122.7 . .
B12 B13 H13 118.7 . .
B17 B13 H13 119.0 . .
B14 B13 H13 120.9 . .
B18 B13 H13 121.3 . .
C6 B14 C5 61.2(6) . .
C6 B14 B18 107.1(8) . .
C5 B14 B18 106.7(8) . .
C6 B14 B13 107.1(7) . .
C5 B14 B13 56.7(6) . .
B18 B14 B13 62.4(8) . .
C6 B14 B19 59.6(8) . .
C5 B14 B19 105.4(9) . .
B18 B14 B19 56.8(7) . .
B13 B14 B19 105.3(7) . .
C6 B14 H14 121.2 . .
C5 B14 H14 123.2 . .
B18 B14 H14 122.0 . .
B13 B14 H14 122.6 . .
B19 B14 H14 124.4 . .
B19 B15 B16 111.1(10) . .
B19 B15 B11 106.6(8) . .
B16 B15 B11 60.2(8) . .
B19 B15 C6 61.4(8) . .
B16 B15 C6 108.4(7) . .
B11 B15 C6 57.2(5) . .
B19 B15 B20 62.5(8) . .
B16 B15 B20 59.8(7) . .
B11 B15 B20 106.0(8) . .
C6 B15 B20 109.8(9) . .
B19 B15 H15 119.7 . .
B16 B15 H15 120.5 . .
B11 B15 H15 124.5 . .
C6 B15 H15 121.6 . .
B20 B15 H15 121.2 . .
B15 B16 B11 60.0(8) . .
B15 B16 B20 62.5(8) . .
B11 B16 B20 108.0(8) . .
B15 B16 B17 105.8(9) . .
B11 B16 B17 103.4(7) . .
B20 B16 B17 56.9(7) . .
B15 B16 B12 107.9(7) . .
B11 B16 B12 59.0(6) . .
B20 B16 B12 105.7(9) . .
B17 B16 B12 57.9(8) . .
B15 B16 H16 120.7 . .
B11 B16 H16 123.0 . .
B20 B16 H16 121.9 . .
B17 B16 H16 125.5 . .
B12 B16 H16 122.8 . .
B20 B17 B13 108.7(8) . .
B20 B17 B12 109.4(9) . .
B13 B17 B12 57.1(6) . .
B20 B17 B18 59.6(7) . .
B13 B17 B18 60.8(8) . .
B12 B17 B18 106.2(6) . .
B20 B17 B16 58.0(7) . .
B13 B17 B16 104.2(7) . .
B12 B17 B16 61.2(9) . .
B18 B17 B16 103.0(9) . .
B20 B17 H17 120.8 . .
B13 B17 H17 122.9 . .
B12 B17 H17 121.6 . .
B18 B17 H17 123.5 . .
B16 B17 H17 124.8 . .
B19 B18 B14 63.3(9) . .
B19 B18 B20 62.3(7) . .
B14 B18 B20 111.9(10) . .
B19 B18 B13 107.6(8) . .
B14 B18 B13 59.1(6) . .
B20 B18 B13 104.3(8) . .
B19 B18 B17 107.4(9) . .
B14 B18 B17 106.9(7) . .
B20 B18 B17 57.5(6) . .
B13 B18 B17 57.3(7) . .
B19 B18 H18 119.8 . .
B14 B18 H18 119.5 . .
B20 B18 H18 121.5 . .
B13 B18 H18 124.7 . .
B17 B18 H18 124.2 . .
B15 B19 B18 112.6(9) . .
B15 B19 C6 62.4(8) . .
B18 B19 C6 107.2(8) . .
B15 B19 B20 63.3(8) . .
B18 B19 B20 61.3(6) . .
C6 B19 B20 111.2(8) . .
B15 B19 B14 108.4(8) . .
B18 B19 B14 59.9(9) . .
C6 B19 B14 56.6(6) . .
B20 B19 B14 108.5(9) . .
B15 B19 H19 118.3 . .
B18 B19 H19 120.6 . .
C6 B19 H19 122.0 . .
B20 B19 H19 119.3 . .
B14 B19 H19 123.7 . .
B17 B20 B16 65.1(9) . .
B17 B20 B18 62.9(8) . .
B16 B20 B18 110.7(7) . .
B17 B20 B19 107.1(7) . .
B16 B20 B19 102.6(8) . .
B18 B20 B19 56.5(8) . .
B17 B20 B15 108.5(7) . .
B16 B20 B15 57.7(9) . .
B18 B20 B15 101.2(8) . .
B19 B20 B15 54.2(8) . .
B17 B20 H20 117.8 . .
B16 B20 H20 120.7 . .
B18 B20 H20 122.6 . .
B19 B20 H20 126.9 . .
B15 B20 H20 126.4 . .

loop_
_geom_bond_atom_site_label_1
_geom_bond_atom_site_label_2
_geom_bond_distance
_geom_bond_site_symmetry_2
Cu1 O2 1.957(4) 3_565
Cu1 O1 1.962(4) .
Cu1 O4 1.967(4) .
Cu1 O3 1.972(4) .
Cu1 N1 2.113(3) .
Cu1 Cu1 2.7308(12) 3_565
O1 C1 1.226(7) .
C1 O2 1.261(6) .
C1 C2 1.517(7) .
B1 C2 1.647(12) .
B1 C3 1.666(19) .
B1 B2 1.71(2) .
B1 B6 1.738(16) .
B1 B5 1.74(2) .
B1 H1 1.1000 .
O2 Cu1 1.957(4) 3_565
O3 C4 1.253(7) 3_565
O4 C4 1.247(7) .
C2 C3 1.612(9) .
C2 B2 1.635(12) .
C2 B3 1.642(10) .
C2 B4 1.702(10) .
C3 B4 1.672(19) .
C3 B9 1.700(19) .
C3 B5 1.732(19) .
C3 H3A 1.1000 .
B2 B3 1.647(18) .
B2 B6 1.76(2) .
B2 B7 1.797(15) .
B2 H2 1.1000 .
B3 B7 1.641(16) .
B3 B8 1.781(14) .
B3 B4 1.802(17) .
B3 H3 1.1000 .
B4 B9 1.721(18) .
B4 B8 1.739(16) .
B4 H4 1.1000 .
C4 O3 1.253(7) 3_565
C4 C5 1.515(8) .
B5 B10 1.675(13) .
B5 B6 1.69(2) .
B5 B9 1.74(3) .
B5 H5 1.1000 .
C5 B11 1.584(12) .
C5 B13 1.608(12) .
C5 B12 1.614(11) .
C5 B14 1.683(12) .
C5 C6 1.686(10) .
B6 B10 1.691(14) .
B6 B7 1.71(2) .
B6 H6 1.1000 .
C6 B11 1.613(14) .
C6 B14 1.627(18) .
C6 B19 1.681(14) .
C6 B15 1.696(15) .
C6 H6A 1.1000 .
C7 C8 1.3900 .
C7 N1 1.3900 .
C7 H7A 0.9300 .
C8 C9 1.3900 .
C8 H8A 0.9300 .
C9 C10 1.3900 .
C9 H9A 0.9300 .
C10 C11 1.3900 .
C10 H10A 0.9300 .
C11 N1 1.3900 .
C11 H11A 0.9300 .
B7 B8 1.657(17) .
B7 B10 1.775(14) .
B7 H7 1.1000 .
B8 B9 1.67(2) .
B8 B10 1.724(16) .
B8 H8 1.1000 .
B9 B10 1.699(14) .
B9 H9 1.1000 .
B10 H10 1.1000 .
B11 B15 1.675(16) .
B11 B16 1.678(15) .
B11 B12 1.735(18) .
B11 H11 1.1000 .
B12 B13 1.659(19) .
B12 B17 1.773(17) .
B12 B16 1.833(19) .
B12 H12 1.1000 .
B13 B17 1.698(15) .
B13 B14 1.704(18) .
B13 B18 1.760(16) .
B13 H13 1.1000 .
B14 B18 1.694(17) .
B14 B19 1.748(18) .
B14 H14 1.1000 .
B15 B19 1.59(2) .
B15 B16 1.67(2) .
B15 B20 1.753(16) .
B15 H15 1.1000 .
B16 B20 1.707(15) .
B16 B17 1.83(2) .
B16 H16 1.1000 .
B17 B20 1.686(14) .
B17 B18 1.780(19) .
B17 H17 1.1000 .
B18 B19 1.64(2) .
B18 B20 1.724(14) .
B18 H18 1.1000 .
B19 B20 1.740(14) .
B19 H19 1.1000 .
B20 H20 1.1000 .
